data_9009362
loop_
_publ_author_name
'Giuseppetti, G.'
'Tadini, P.'

_publ_section_title
;
 The crystal structure of vigezzite, (Ca,Ce)(Nb,Ta,Ti)2O6,
 intermediate term of the aeschynite series
;
_journal_name_full 'Neues Jahrbuch fur Mineralogie, Monatshefte'
_journal_page_first 301
_journal_page_last 308
_journal_volume 1990
_journal_year 1990
_chemical_compound_source 'Vigezzo Valley, Novara, Italy'
_chemical_formula_sum 'Ca0.75 Ce0.25 Nb0.95 O6 Ta0.63 Ti0.42'
_chemical_name_mineral Vigezzite
_space_group_IT_number 62
_symmetry_space_group_name_Hall '-P 2ac 2n'
_symmetry_space_group_name_H-M 'P n m a'
_cell_angle_alpha 90
_cell_angle_beta 90
_cell_angle_gamma 90
_cell_length_a 11.065
_cell_length_b 7.527
_cell_length_c 5.343
_cell_formula_units_Z 4
_cell_volume 444.998
_database_code_amcsd 0014844
_exptl_crystal_density_diffrn 5.723
_cod_original_formula_sum '(Ca.75 Ce.25) (Nb.95 Ta.63 Ti.42) O6'
_cod_database_code 9009362

loop_
_space_group_symop_operation_xyz
x,y,z
x,1/2-y,z
-x,1/2+y,-z
1/2-x,1/2+y,1/2+z
1/2+x,1/2-y,1/2-z
1/2+x,y,1/2-z
1/2-x,-y,1/2+z
-x,-y,-z

loop_
_atom_site_aniso_label
_atom_site_aniso_U_11
_atom_site_aniso_U_22
_atom_site_aniso_U_33
_atom_site_aniso_U_12
_atom_site_aniso_U_13
_atom_site_aniso_U_23
CaA 0.01427 0.01091 0.01070 0.00000 -0.00030 0.00000
CeA 0.01427 0.01091 0.01070 0.00000 -0.00030 0.00000
NbB 0.00992 0.01493 0.01099 0.00084 -0.00060 0.00081
TaB 0.00992 0.01493 0.01099 0.00084 -0.00060 0.00081
TiB 0.00992 0.01493 0.01099 0.00084 -0.00060 0.00081
O1 0.01178 0.01665 0.01331 0.00042 0.00270 0.00020
O2 0.01303 0.01521 0.01056 0.00084 0.00180 0.00183
O3 0.01241 0.01320 0.01562 0.00000 0.00120 0.00000
O4 0.01178 0.01177 0.01605 0.00000 -0.00090 0.00000

loop_
_atom_site_label
_atom_site_fract_x
_atom_site_fract_y
_atom_site_fract_z
_atom_site_occupancy
_atom_site_U_iso_or_equiv
CaA 0.45650 0.25000 0.03910 0.75000 0.01191
CeA 0.45650 0.25000 0.03910 0.25000 0.01191
NbB 0.35870 0.50610 0.53820 0.47500 0.01203
TaB 0.35870 0.50610 0.53820 0.31500 0.01203
TiB 0.35870 0.50610 0.53820 0.21000 0.01203
O1 0.28750 0.43900 0.87220 1.00000 0.01381
O2 0.52510 0.45830 0.73000 1.00000 0.01292
O3 0.62230 0.25000 0.33450 1.00000 0.01355
O4 0.35450 0.25000 0.44850 1.00000 0.01330

loop_
_cod_related_entry_id
_cod_related_entry_database
_cod_related_entry_code
1 AMCSD 0014844
